data_2200553
loop_
_publ_author_name
'Luo, Junhua'
'Hong, Maochun'
'Liang, Yucang'
'Cao, Rong'

_publ_section_title <i>trans</i>-Bis(dicyanamido-<i>N</i>)-<i>trans</i>-bis(imidazole-<i>N</i>')copper(II)
_journal_issue 8
_journal_name_full 'Acta Crystallographica Section E'
_journal_page_first m359
_journal_page_last m360
_journal_paper_doi 10.1107/S1600536801011710
_journal_volume 57
_journal_year 2001
_chemical_formula_iupac '[Cu (C2 N3)2 (C3 H4 N2)2]'
_chemical_formula_moiety 'C10 H8 Cu N10'
_chemical_formula_sum 'C10 H8 Cu N10'
_chemical_formula_weight 165.90
_chemical_name_systematic
;
trans-Bis(dicyanamido-N)-trans-bis(imidazole-N')copper(II)
[Cu({N(CN)~2~}~2~(C~3~H~4~N~2~)~2~]
;
_space_group_IT_number 14
_symmetry_cell_setting monoclinic
_symmetry_space_group_name_Hall '-P 2ybc'
_symmetry_space_group_name_H-M 'P 1 21/c 1'
_audit_creation_method SHELXL-97
_cell_angle_alpha 90.00
_cell_angle_beta 101.790(2)
_cell_angle_gamma 90.00
_cell_formula_units_Z 2
_cell_length_a 9.2024(11)
_cell_length_b 7.5897(9)
_cell_length_c 9.7251(11)
_cell_measurement_reflns_used 97
_cell_measurement_temperature 293(2)
_cell_measurement_theta_max 25.05
_cell_measurement_theta_min 2.26
_cell_volume 664.90(13)
_computing_cell_refinement SMART
_computing_data_collection 'SMART (Siemens, 1994)'
_computing_data_reduction SMART
_computing_molecular_graphics SHELXL97
_computing_publication_material SHELXL97
_computing_structure_refinement 'SHELXL97 (Sheldrick, 1997)'
_computing_structure_solution 'SHELXS97 (Sheldrick, 1997)'
_diffrn_ambient_temperature 293(2)
_diffrn_measured_fraction_theta_full .997
_diffrn_measured_fraction_theta_max .997
_diffrn_measurement_device_type 'Siemens SMART CCD'
_diffrn_measurement_method \w
_diffrn_radiation_monochromator graphite
_diffrn_radiation_source 'fine-focus sealed tube'
_diffrn_radiation_type MoK\a
_diffrn_radiation_wavelength .71073
_diffrn_reflns_av_R_equivalents .0532
_diffrn_reflns_av_sigmaI/netI .0680
_diffrn_reflns_limit_h_max 9
_diffrn_reflns_limit_h_min -10
_diffrn_reflns_limit_k_max 7
_diffrn_reflns_limit_k_min -9
_diffrn_reflns_limit_l_max 11
_diffrn_reflns_limit_l_min -10
_diffrn_reflns_number 3295
_diffrn_reflns_theta_full 25.05
_diffrn_reflns_theta_max 25.05
_diffrn_reflns_theta_min 2.26
_diffrn_standards_decay_% 0
_diffrn_standards_interval_count 0
_diffrn_standards_interval_time 0
_diffrn_standards_number 0
_exptl_absorpt_coefficient_mu 1.653
_exptl_absorpt_correction_T_max .549
_exptl_absorpt_correction_T_min .502
_exptl_absorpt_correction_type empirical
_exptl_absorpt_process_details '(SADABS; Sheldrick, 1996)'
_exptl_crystal_colour blue
_exptl_crystal_density_diffrn 1.657
_exptl_crystal_density_method 'not measured'
_exptl_crystal_description plate
_exptl_crystal_F_000 334
_exptl_crystal_size_max .28
_exptl_crystal_size_mid .21
_exptl_crystal_size_min .18
_refine_diff_density_max .534
_refine_diff_density_min -.496
_refine_ls_extinction_method none
_refine_ls_goodness_of_fit_ref 1.023
_refine_ls_hydrogen_treatment constr
_refine_ls_matrix_type full
_refine_ls_number_parameters 97
_refine_ls_number_reflns 1173
_refine_ls_number_restraints 0
_refine_ls_restrained_S_all 1.023
_refine_ls_R_factor_all .0882
_refine_ls_R_factor_gt .0528
_refine_ls_shift/su_max <0.001
_refine_ls_shift/su_mean .000
_refine_ls_structure_factor_coef Fsqd
_refine_ls_weighting_details 'calc w = 1/[\s^2^(Fo^2^)+(0.0553P)^2^+1.5680P] where P = (Fo^2^+2Fc^2^)/3'
_refine_ls_weighting_scheme calc
_refine_ls_wR_factor_ref .1332
_reflns_number_gt 817
_reflns_number_total 1173
_reflns_threshold_expression I>2\s(I)
_cod_data_source_file wn6032.cif
_cod_data_source_block I
_cod_original_sg_symbol_H-M 'P 21/c'
_cod_database_code 2200553
_cod_database_fobs_code 2200553

loop_
_symmetry_equiv_pos_as_xyz
'x, y, z'
'-x, y+1/2, -z+1/2'
'-x, -y, -z'
'x, -y-1/2, z-1/2'

loop_
_atom_site_label
_atom_site_fract_x
_atom_site_fract_y
_atom_site_fract_z
_atom_site_U_iso_or_equiv
_atom_site_adp_type
_atom_site_calc_flag
_atom_site_refinement_flags
_atom_site_occupancy
_atom_site_disorder_assembly
_atom_site_disorder_group
_atom_site_type_symbol
Cu .0000 .0000 .0000 .0319(3) Uani d S 1 . . Cu
C1 -.2054(6) .1436(8) .4526(5) .0332(13) Uani d . 1 . . C
C2 -.0605(6) .1148(8) .2922(6) .0343(13) Uani d . 1 . . C
C3 .3058(6) .0457(8) .1766(6) .0428(16) Uani d . 1 . . C
H3B .2848 -.0159 .2529 .051 Uiso calc R 1 . . H
H4A .4941 .2631 .0093 .051 Uiso d R 1 . . H
H5B .2473 .2088 -.1135 .051 Uiso d R 1 . . H
H5A .5176 .1209 .2341 .051 Uiso d R 1 . . H
C4 .4225(5) .2003(7) .0427(6) .0298(12) Uani d . 1 . . C
C5 .2863(6) .1694(8) -.0232(6) .0415(15) Uani d . 1 . . C
N1 -.3095(5) .1204(7) .4989(5) .0475(13) Uani d . 1 . . N
N2 -.0856(5) .1844(7) .4082(5) .0416(12) Uani d . 1 . . N
N3 -.0271(5) .0608(7) .1920(5) .0427(13) Uani d . 1 . . N
N4 .2104(5) .0759(6) .0518(4) .0311(10) Uani d . 1 . . N
N5 .4376(6) .1227(10) .1686(7) .082(2) Uani d . 1 . . N

loop_
_atom_site_aniso_label
_atom_site_aniso_U_11
_atom_site_aniso_U_22
_atom_site_aniso_U_33
_atom_site_aniso_U_12
_atom_site_aniso_U_13
_atom_site_aniso_U_23
Cu .0308(5) .0402(6) .0271(5) -.0043(5) .0114(3) -.0047(5)
C1 .034(3) .036(3) .030(3) .003(3) .007(2) -.004(2)
C2 .030(3) .033(3) .039(3) -.005(2) .005(2) .001(3)
C3 .039(3) .056(5) .033(3) -.006(3) .005(2) -.001(3)
C4 .023(3) .037(3) .032(3) -.009(2) .010(2) .002(2)
C5 .044(3) .046(4) .036(3) .004(3) .012(3) .005(3)
N1 .043(3) .055(4) .049(3) .007(3) .019(2) .003(3)
N2 .041(3) .053(3) .036(3) -.009(2) .020(2) -.016(2)
N3 .038(3) .061(4) .032(3) -.005(2) .013(2) -.010(2)
N4 .031(2) .036(3) .030(2) -.004(2) .014(2) .001(2)
N5 .043(3) .095(6) .102(5) -.005(4) .000(3) -.039(5)

loop_
_atom_type_symbol
_atom_type_description
_atom_type_scat_dispersion_real
_atom_type_scat_dispersion_imag
_atom_type_scat_source
C C .0033 .0016 'International Tables Vol C Tables 4.2.6.8 and 6.1.1.4'
H H .0000 .0000 'International Tables Vol C Tables 4.2.6.8 and 6.1.1.4'
N N .0061 .0033 'International Tables Vol C Tables 4.2.6.8 and 6.1.1.4'
Cu Cu .3201 1.2651 'International Tables Vol C Tables 4.2.6.8 and 6.1.1.4'

loop_
_geom_angle_atom_site_label_1
_geom_angle_atom_site_label_2
_geom_angle_atom_site_label_3
_geom_angle_site_symmetry_1
_geom_angle_site_symmetry_3
_geom_angle
_geom_angle_publ_flag
N4 Cu N4 3 . 180.0(3) yes
N4 Cu N3 3 3 89.85(18) ?
N4 Cu N3 . 3 90.15(18) ?
N4 Cu N3 3 . 90.15(18) yes
N4 Cu N3 . . 89.85(18) yes
N3 Cu N3 3 . 180.0(3) yes
N1 C1 N2 . . 174.0(6) yes
N3 C2 N2 . . 174.3(6) yes
N5 C3 N4 . . 107.2(5) yes
N5 C3 H3B . . 126.4 ?
N4 C3 H3B . . 126.4 ?
C5 C4 N5 . . 106.2(5) yes
C5 C4 H4A . . 127.0 ?
N5 C4 H4A . . 126.8 ?
C4 C5 N4 . . 112.9(5) yes
C4 C5 H5B . . 123.6 ?
N4 C5 H5B . . 123.5 ?
C1 N2 C2 . . 120.1(5) yes
C2 N3 Cu . . 168.8(5) yes
C5 N4 C3 . . 105.4(5) yes
C5 N4 Cu . . 128.1(4) yes
C3 N4 Cu . . 126.5(4) yes
C4 N5 C3 . . 108.2(5) yes
C4 N5 H5A . . 126.1 ?
C3 N5 H5A . . 125.6 ?

loop_
_geom_bond_atom_site_label_1
_geom_bond_atom_site_label_2
_geom_bond_site_symmetry_2
_geom_bond_distance
_geom_bond_publ_flag
Cu N4 3 1.984(4) ?
Cu N4 . 1.984(4) yes
Cu N3 3 1.988(5) ?
Cu N3 . 1.988(5) yes
C1 N1 . 1.153(6) yes
C1 N2 . 1.300(7) yes
C2 N3 . 1.155(7) yes
C2 N2 . 1.309(7) yes
C3 N5 . 1.363(8) yes
C3 N4 . 1.364(7) yes
C3 H3B . .9300 ?
C4 C5 . 1.307(7) yes
C4 N5 . 1.340(8) yes
C4 H4A . .9243 ?
C5 N4 . 1.316(7) yes
C5 H5B . .9282 ?
N5 H5A . .8688 ?
